data_2210094
loop_
_publ_author_name
'Berdugo, Erick'
'Tiekink, Edward R. T.'

_publ_section_title
;
 (2,2'-Bipyridyl)bis(<i>O</i>,<i>O</i>'-diisobutyl
 dithiophosphato-\k^2^<i>S</i>,<i>S</i>')nickel(II)
;
_journal_issue 9
_journal_name_full 'Acta Crystallographica Section E'
_journal_page_first m2218
_journal_page_last m2220
_journal_paper_doi 10.1107/S1600536806031916
_journal_volume 62
_journal_year 2006
_chemical_formula_iupac '[Ni (C8 H18 O2 P S2)2 (C10 H8 N2)]'
_chemical_formula_moiety 'C26 H44 N2 Ni O4 P2 S4'
_chemical_formula_sum 'C26 H44 N2 Ni O4 P2 S4'
_chemical_formula_weight 697.52
_chemical_name_systematic
;
(2,2'-Bipyridyl)bis(O,O'-diisobutyl dithiophosphato-\k^2^S,S')nickel(II)
;
_space_group_IT_number 14
_symmetry_cell_setting monoclinic
_symmetry_space_group_name_Hall '-P 2yn'
_symmetry_space_group_name_H-M 'P 1 21/n 1'
_atom_sites_solution_hydrogens geom
_atom_sites_solution_primary direct
_atom_sites_solution_secondary difmap
_audit_creation_method SHELXL97
_cell_angle_alpha 90
_cell_angle_beta 103.954(5)
_cell_angle_gamma 90
_cell_formula_units_Z 4
_cell_length_a 12.102(2)
_cell_length_b 18.526(3)
_cell_length_c 15.307(3)
_cell_measurement_reflns_used 11956
_cell_measurement_temperature 103(2)
_cell_measurement_theta_max 26.5
_cell_measurement_theta_min 2.6
_cell_volume 3330.6(10)
_computing_cell_refinement CrystalClear
_computing_data_collection 'CrystalClear (Rigaku, 2005)'
_computing_data_reduction CrystalClear
_computing_molecular_graphics 'ORTEPII (Johnson, 1976) and DIAMOND (Brandenburg, 2006)'
_computing_publication_material SHELXL97
_computing_structure_refinement 'SHELXL97 (Sheldrick, 1997)'
_computing_structure_solution 'PATTY in DIRDIF92 (Beurskens <i>et al.</i>,  1992)'
_diffrn_ambient_temperature 103(2)
_diffrn_measured_fraction_theta_full 0.993
_diffrn_measured_fraction_theta_max 0.993
_diffrn_measurement_device_type 'Rigaku AFC-12 \k /Saturn 224 CCD area-detector'
_diffrn_measurement_method \w
_diffrn_radiation_monochromator graphite
_diffrn_radiation_source 'fine-focus sealed tube'
_diffrn_radiation_type MoK\a
_diffrn_radiation_wavelength 0.71070
_diffrn_reflns_av_R_equivalents 0.042
_diffrn_reflns_av_sigmaI/netI 0.024
_diffrn_reflns_limit_h_max 15
_diffrn_reflns_limit_h_min -15
_diffrn_reflns_limit_k_max 23
_diffrn_reflns_limit_k_min -23
_diffrn_reflns_limit_l_max 19
_diffrn_reflns_limit_l_min -19
_diffrn_reflns_number 61525
_diffrn_reflns_theta_full 26.5
_diffrn_reflns_theta_max 26.5
_diffrn_reflns_theta_min 2.5
_diffrn_standards_number 0
_exptl_absorpt_coefficient_mu 0.962
_exptl_absorpt_correction_T_max 1.000
_exptl_absorpt_correction_T_min 0.831
_exptl_absorpt_correction_type multi-scan
_exptl_absorpt_process_details '(ABSCOR; Higashi, 1995)'
_exptl_crystal_colour green
_exptl_crystal_density_diffrn 1.391
_exptl_crystal_density_method 'not measured'
_exptl_crystal_description plate
_exptl_crystal_F_000 1472
_exptl_crystal_size_max 0.20
_exptl_crystal_size_mid 0.14
_exptl_crystal_size_min 0.05
_refine_diff_density_max 1.19
_refine_diff_density_min -0.79
_refine_ls_extinction_method none
_refine_ls_goodness_of_fit_ref 1.09
_refine_ls_hydrogen_treatment constr
_refine_ls_matrix_type full
_refine_ls_number_parameters 352
_refine_ls_number_reflns 6854
_refine_ls_number_restraints 0
_refine_ls_restrained_S_all 1.09
_refine_ls_R_factor_all 0.049
_refine_ls_R_factor_gt 0.045
_refine_ls_shift/su_max 0.001
_refine_ls_shift/su_mean 0.000
_refine_ls_structure_factor_coef Fsqd
_refine_ls_weighting_details 'calc w = 1/[\s^2^(Fo^2^)+(0.038P)^2^+5.4602P] where P=(Fo^2^+2Fc^2^)/3'
_refine_ls_weighting_scheme calc
_refine_ls_wR_factor_gt 0.099
_refine_ls_wR_factor_ref 0.101
_reflns_number_gt 6441
_reflns_number_total 6854
_reflns_threshold_expression I>2\s(I)
_cod_data_source_file bi2049.cif
_cod_data_source_block I
_cod_original_cell_volume 3330.4(10)
_cod_original_sg_symbol_H-M 'P 21/n'
_cod_database_code 2210094
_cod_database_fobs_code 2210094

loop_
_symmetry_equiv_pos_as_xyz
'x, y, z'
'-x+1/2, y+1/2, -z+1/2'
'-x, -y, -z'
'x-1/2, -y-1/2, z-1/2'

loop_
_atom_site_type_symbol
_atom_site_label
_atom_site_fract_x
_atom_site_fract_y
_atom_site_fract_z
_atom_site_U_iso_or_equiv
_atom_site_adp_type
_atom_site_calc_flag
_atom_site_refinement_flags
_atom_site_occupancy
Ni Ni 0.24986(3) 0.280476(16) 0.27651(2) 0.01501(9) Uani d . 1
S S1 0.35883(5) 0.18621(3) 0.37747(4) 0.01871(14) Uani d . 1
S S2 0.42337(5) 0.28076(3) 0.21743(4) 0.02075(14) Uani d . 1
S S3 0.07892(6) 0.27027(3) 0.33726(5) 0.02431(15) Uani d . 1
S S4 0.14111(6) 0.18830(3) 0.16869(4) 0.02379(15) Uani d . 1
P P1 0.46783(5) 0.19838(3) 0.30085(4) 0.01726(14) Uani d . 1
P P2 0.02093(6) 0.20403(4) 0.23563(5) 0.02410(16) Uani d . 1
O O1 0.59662(15) 0.20359(9) 0.35632(13) 0.0247(4) Uani d . 1
O O2 0.47529(15) 0.12417(9) 0.25003(12) 0.0212(4) Uani d . 1
O O3 -0.09807(17) 0.23040(10) 0.17497(15) 0.0355(5) Uani d . 1
O O4 -0.02850(16) 0.13026(10) 0.26322(14) 0.0308(5) Uani d . 1
N N2 0.30236(17) 0.36658(11) 0.36385(14) 0.0174(4) Uani d . 1
N N1 0.19217(17) 0.36705(10) 0.19276(14) 0.0159(4) Uani d . 1
C C1 0.6461(2) 0.26921(14) 0.40100(18) 0.0234(6) Uani d . 1
H H1A 0.6343 0.2712 0.4627 0.028 Uiso calc R 1
H H1B 0.6095 0.3120 0.3674 0.028 Uiso calc R 1
C C2 0.7726(2) 0.26886(15) 0.40453(18) 0.0264(6) Uani d . 1
H H2 0.7819 0.2702 0.3414 0.032 Uiso calc R 1
C C3 0.8249(3) 0.33728(19) 0.4523(2) 0.0428(8) Uani d . 1
H H3A 0.7860 0.3796 0.4206 0.064 Uiso calc R 1
H H3B 0.9059 0.3393 0.4527 0.064 Uiso calc R 1
H H3C 0.8164 0.3370 0.5144 0.064 Uiso calc R 1
C C4 0.8317(2) 0.20175(17) 0.4499(2) 0.0314(6) Uani d . 1
H H4A 0.7975 0.1589 0.4165 0.047 Uiso calc R 1
H H4B 0.8229 0.1992 0.5118 0.047 Uiso calc R 1
H H4C 0.9128 0.2038 0.4506 0.047 Uiso calc R 1
C C5 0.5516(2) 0.12185(15) 0.1894(2) 0.0275(6) Uani d . 1
H H5A 0.6313 0.1279 0.2243 0.033 Uiso calc R 1
H H5B 0.5332 0.1619 0.1454 0.033 Uiso calc R 1
C C6 0.5389(2) 0.05085(14) 0.14037(19) 0.0259(6) Uani d . 1
H H6 0.4577 0.0454 0.1063 0.031 Uiso calc R 1
C C7 0.6135(3) 0.05342(17) 0.0729(2) 0.0331(7) Uani d . 1
H H7A 0.6069 0.0077 0.0399 0.050 Uiso calc R 1
H H7B 0.6931 0.0611 0.1051 0.050 Uiso calc R 1
H H7C 0.5886 0.0931 0.0305 0.050 Uiso calc R 1
C C8 0.5699(3) -0.01240(17) 0.2038(3) 0.0475(9) Uani d . 1
H H8A 0.5600 -0.0574 0.1692 0.071 Uiso calc R 1
H H8B 0.5204 -0.0129 0.2459 0.071 Uiso calc R 1
H H8C 0.6495 -0.0079 0.2375 0.071 Uiso calc R 1
C C9 -0.1089(2) 0.30210(15) 0.1358(2) 0.0296(6) Uani d . 1
H H9A -0.0964 0.3000 0.0743 0.035 Uiso calc R 1
H H9B -0.0506 0.3344 0.1726 0.035 Uiso calc R 1
C C10 -0.2256(3) 0.33151(16) 0.1322(2) 0.0333(7) Uani d . 1
H H10 -0.2320 0.3403 0.1952 0.040 Uiso calc R 1
C C11 -0.2377(3) 0.40368(17) 0.0828(2) 0.0378(7) Uani d . 1
H H11A -0.1762 0.4361 0.1129 0.057 Uiso calc R 1
H H11B -0.3113 0.4254 0.0835 0.057 Uiso calc R 1
H H11C -0.2332 0.3960 0.0204 0.057 Uiso calc R 1
C C12 -0.3195(3) 0.2799(2) 0.0873(3) 0.0518(10) Uani d . 1
H H12A -0.3101 0.2340 0.1200 0.078 Uiso calc R 1
H H12B -0.3155 0.2715 0.0249 0.078 Uiso calc R 1
H H12C -0.3936 0.3009 0.0879 0.078 Uiso calc R 1
C C13 0.0462(2) 0.08078(14) 0.3227(2) 0.0284(6) Uani d . 1
H H13A 0.0762 0.1037 0.3821 0.034 Uiso calc R 1
H H13B 0.1114 0.0679 0.2972 0.034 Uiso calc R 1
C C14 -0.0209(2) 0.01355(14) 0.33325(18) 0.0232(6) Uani d . 1
H H14 -0.0866 0.0281 0.3584 0.028 Uiso calc R 1
C C15 -0.0674(3) -0.02390(16) 0.2435(2) 0.0321(6) Uani d . 1
H H15A -0.1115 -0.0664 0.2527 0.048 Uiso calc R 1
H H15B -0.0040 -0.0389 0.2181 0.048 Uiso calc R 1
H H15C -0.1167 0.0095 0.2019 0.048 Uiso calc R 1
C C16 0.0555(2) -0.03722(14) 0.40034(19) 0.0259(6) Uani d . 1
H H16A 0.0834 -0.0122 0.4578 0.039 Uiso calc R 1
H H16B 0.1202 -0.0522 0.3766 0.039 Uiso calc R 1
H H16C 0.0118 -0.0799 0.4096 0.039 Uiso calc R 1
C C17 0.1487(2) 0.36337(13) 0.10389(17) 0.0190(5) Uani d . 1
H H17 0.1383 0.3172 0.0761 0.023 Uiso calc R 1
C C18 0.1180(2) 0.42393(14) 0.05053(18) 0.0215(5) Uani d . 1
H H18 0.0888 0.4195 -0.0127 0.026 Uiso calc R 1
C C19 0.1309(2) 0.49100(13) 0.09150(18) 0.0213(5) Uani d . 1
H H19 0.1089 0.5335 0.0569 0.026 Uiso calc R 1
C C20 0.1762(2) 0.49556(13) 0.18328(18) 0.0201(5) Uani d . 1
H H20 0.1851 0.5411 0.2126 0.024 Uiso calc R 1
C C21 0.2086(2) 0.43265(12) 0.23229(17) 0.0161(5) Uani d . 1
C C22 0.2668(2) 0.43233(13) 0.32938(17) 0.0170(5) Uani d . 1
C C23 0.2878(2) 0.49461(13) 0.38114(18) 0.0214(5) Uani d . 1
H H23 0.2616 0.5401 0.3557 0.026 Uiso calc R 1
C C24 0.3472(2) 0.48960(14) 0.47036(18) 0.0240(6) Uani d . 1
H H24 0.3626 0.5316 0.5069 0.029 Uiso calc R 1
C C25 0.3839(2) 0.42267(15) 0.50545(18) 0.0246(6) Uani d . 1
H H25 0.4251 0.4179 0.5664 0.030 Uiso calc R 1
C C26 0.3597(2) 0.36268(14) 0.45017(17) 0.0218(5) Uani d . 1
H H26 0.3848 0.3167 0.4746 0.026 Uiso calc R 1

loop_
_atom_site_aniso_label
_atom_site_aniso_U_11
_atom_site_aniso_U_22
_atom_site_aniso_U_33
_atom_site_aniso_U_12
_atom_site_aniso_U_13
_atom_site_aniso_U_23
Ni 0.01763(18) 0.01025(15) 0.01638(17) 0.00048(11) 0.00259(13) 0.00043(11)
S1 0.0253(3) 0.0132(3) 0.0177(3) 0.0027(2) 0.0053(3) 0.0018(2)
S2 0.0216(3) 0.0184(3) 0.0233(3) 0.0038(2) 0.0075(3) 0.0062(2)
S3 0.0238(3) 0.0201(3) 0.0316(4) 0.0006(3) 0.0118(3) 0.0025(3)
S4 0.0321(4) 0.0144(3) 0.0220(3) -0.0028(3) 0.0009(3) -0.0011(2)
P1 0.0174(3) 0.0129(3) 0.0204(3) 0.0011(2) 0.0023(3) 0.0006(2)
P2 0.0193(3) 0.0145(3) 0.0343(4) -0.0014(3) -0.0018(3) 0.0056(3)
O1 0.0187(9) 0.0156(8) 0.0351(11) 0.0002(7) -0.0027(8) 0.0003(8)
O2 0.0224(9) 0.0158(8) 0.0278(10) 0.0000(7) 0.0110(8) -0.0033(7)
O3 0.0290(11) 0.0194(10) 0.0507(13) -0.0009(8) -0.0049(10) 0.0086(9)
O4 0.0195(10) 0.0178(9) 0.0492(13) -0.0016(7) -0.0032(9) 0.0132(9)
N2 0.0187(11) 0.0139(10) 0.0202(10) -0.0003(8) 0.0059(9) -0.0004(8)
N1 0.0149(10) 0.0126(9) 0.0207(10) 0.0003(7) 0.0052(8) 0.0008(8)
C1 0.0247(14) 0.0178(12) 0.0252(13) -0.0033(10) 0.0014(11) -0.0029(10)
C2 0.0263(14) 0.0313(15) 0.0221(13) -0.0073(11) 0.0066(11) 0.0023(11)
C3 0.0332(17) 0.0435(19) 0.051(2) -0.0176(14) 0.0084(15) -0.0095(16)
C4 0.0197(14) 0.0408(17) 0.0330(16) -0.0004(12) 0.0050(12) 0.0054(13)
C5 0.0291(15) 0.0240(14) 0.0341(15) -0.0012(11) 0.0166(13) -0.0029(12)
C6 0.0257(14) 0.0237(14) 0.0303(14) 0.0030(11) 0.0108(12) -0.0037(11)
C7 0.0324(16) 0.0378(17) 0.0321(16) 0.0074(13) 0.0135(13) -0.0021(13)
C8 0.063(2) 0.0280(16) 0.065(2) 0.0168(15) 0.042(2) 0.0118(16)
C9 0.0289(15) 0.0251(14) 0.0329(15) 0.0016(11) 0.0038(13) 0.0075(12)
C10 0.0347(16) 0.0353(16) 0.0326(16) 0.0103(13) 0.0135(13) 0.0087(13)
C11 0.0438(19) 0.0351(17) 0.0365(17) 0.0140(14) 0.0135(15) 0.0108(13)
C12 0.038(2) 0.048(2) 0.064(2) -0.0078(16) 0.0025(18) 0.0187(18)
C13 0.0210(14) 0.0188(13) 0.0406(16) 0.0000(10) -0.0022(12) 0.0120(12)
C14 0.0210(13) 0.0181(12) 0.0318(14) -0.0004(10) 0.0088(11) 0.0043(11)
C15 0.0320(16) 0.0252(14) 0.0359(16) -0.0010(12) 0.0018(13) 0.0036(12)
C16 0.0252(14) 0.0220(13) 0.0309(14) -0.0009(11) 0.0075(12) 0.0066(11)
C17 0.0191(13) 0.0167(12) 0.0199(12) 0.0002(9) 0.0023(10) 0.0006(10)
C18 0.0182(13) 0.0227(13) 0.0222(13) 0.0000(10) 0.0021(11) 0.0042(10)
C19 0.0169(12) 0.0174(12) 0.0295(14) 0.0037(10) 0.0052(11) 0.0077(10)
C20 0.0181(12) 0.0134(11) 0.0294(13) 0.0014(9) 0.0068(11) 0.0022(10)
C21 0.0133(11) 0.0134(11) 0.0233(12) -0.0003(9) 0.0076(10) 0.0005(9)
C22 0.0141(12) 0.0140(11) 0.0234(13) -0.0004(9) 0.0054(10) 0.0006(9)
C23 0.0229(13) 0.0131(11) 0.0291(14) 0.0007(10) 0.0079(11) 0.0000(10)
C24 0.0259(14) 0.0185(12) 0.0283(14) -0.0026(10) 0.0080(12) -0.0091(11)
C25 0.0253(14) 0.0255(14) 0.0217(13) -0.0006(11) 0.0029(11) -0.0047(11)
C26 0.0247(14) 0.0183(12) 0.0207(13) 0.0015(10) 0.0017(11) -0.0008(10)

loop_
_atom_type_symbol
_atom_type_description
_atom_type_scat_dispersion_real
_atom_type_scat_dispersion_imag
_atom_type_scat_source
C C 0.0033 0.0016 'International Tables Vol C Tables 4.2.6.8 and 6.1.1.4'
N N 0.0061 0.0033 'International Tables Vol C Tables 4.2.6.8 and 6.1.1.4'
Ni Ni 0.3393 1.1124 'International Tables Vol C Tables 4.2.6.8 and 6.1.1.4'
O O 0.0106 0.0060 'International Tables Vol C Tables 4.2.6.8 and 6.1.1.4'
P P 0.1023 0.0942 'International Tables Vol C Tables 4.2.6.8 and 6.1.1.4'
S S 0.1246 0.1234 'International Tables Vol C Tables 4.2.6.8 and 6.1.1.4'
H H 0.0000 0.0000 'International Tables Vol C Tables 4.2.6.8 and 6.1.1.4'

loop_
_geom_angle_atom_site_label_1
_geom_angle_atom_site_label_2
_geom_angle_atom_site_label_3
_geom_angle
_geom_angle_publ_flag
S1 Ni S2 81.92(2) y
S1 Ni S3 94.52(3) y
S1 Ni S4 92.64(3) y
S1 Ni N1 168.19(6) y
S1 Ni N2 96.02(6) y
S2 Ni S3 175.67(2) y
S2 Ni S4 96.74(3) y
S2 Ni N1 87.78(6) y
S2 Ni N2 94.51(6) y
S3 Ni S4 80.90(3) y
S3 Ni N1 96.00(6) y
S3 Ni N2 88.31(6) y
S4 Ni N1 94.30(6) y
S4 Ni N2 166.66(6) y
N1 Ni N2 78.97(8) ?
P1 S1 Ni 83.17(3) ?
P1 S2 Ni 83.42(3) ?
P2 S3 Ni 85.51(3) ?
P2 S4 Ni 83.95(3) ?
O1 P1 O2 98.61(10) ?
O1 P1 S1 113.50(8) ?
O2 P1 S1 108.40(7) ?
O1 P1 S2 112.16(8) ?
O2 P1 S2 112.89(8) ?
S1 P1 S2 110.73(4) ?
O4 P2 O3 94.22(10) ?
O4 P2 S3 114.23(9) ?
O3 P2 S3 111.66(9) ?
O4 P2 S4 112.29(9) ?
O3 P2 S4 114.53(10) ?
S3 P2 S4 109.36(4) ?
C1 O1 P1 122.91(16) ?
C5 O2 P1 117.08(15) ?
C9 O3 P2 120.12(18) ?
C13 O4 P2 119.63(16) ?
C26 N2 C22 118.2(2) ?
C26 N2 Ni 126.78(17) ?
C22 N2 Ni 114.82(16) ?
C17 N1 C21 118.8(2) ?
C17 N1 Ni 125.65(16) ?
C21 N1 Ni 115.41(16) ?
O1 C1 C2 108.1(2) ?
O1 C1 H1A 110.1 ?
C2 C1 H1A 110.1 ?
O1 C1 H1B 110.1 ?
C2 C1 H1B 110.1 ?
H1A C1 H1B 108.4 ?
C4 C2 C1 112.3(2) ?
C4 C2 C3 111.6(3) ?
C1 C2 C3 108.2(2) ?
C4 C2 H2 108.2 ?
C1 C2 H2 108.2 ?
C3 C2 H2 108.2 ?
C2 C3 H3A 109.5 ?
C2 C3 H3B 109.5 ?
H3A C3 H3B 109.5 ?
C2 C3 H3C 109.5 ?
H3A C3 H3C 109.5 ?
H3B C3 H3C 109.5 ?
C2 C4 H4A 109.5 ?
C2 C4 H4B 109.5 ?
H4A C4 H4B 109.5 ?
C2 C4 H4C 109.5 ?
H4A C4 H4C 109.5 ?
H4B C4 H4C 109.5 ?
O2 C5 C6 109.8(2) ?
O2 C5 H5A 109.7 ?
C6 C5 H5A 109.7 ?
O2 C5 H5B 109.7 ?
C6 C5 H5B 109.7 ?
H5A C5 H5B 108.2 ?
C5 C6 C8 112.2(3) ?
C5 C6 C7 107.7(2) ?
C8 C6 C7 111.3(2) ?
C5 C6 H6 108.5 ?
C8 C6 H6 108.5 ?
C7 C6 H6 108.5 ?
C6 C7 H7A 109.5 ?
C6 C7 H7B 109.5 ?
H7A C7 H7B 109.5 ?
C6 C7 H7C 109.5 ?
H7A C7 H7C 109.5 ?
H7B C7 H7C 109.5 ?
C6 C8 H8A 109.5 ?
C6 C8 H8B 109.5 ?
H8A C8 H8B 109.5 ?
C6 C8 H8C 109.5 ?
H8A C8 H8C 109.5 ?
H8B C8 H8C 109.5 ?
O3 C9 C10 109.8(2) ?
O3 C9 H9A 109.7 ?
C10 C9 H9A 109.7 ?
O3 C9 H9B 109.7 ?
C10 C9 H9B 109.7 ?
H9A C9 H9B 108.2 ?
C9 C10 C12 112.6(3) ?
C9 C10 C11 108.3(2) ?
C12 C10 C11 110.8(3) ?
C9 C10 H10 108.3 ?
C12 C10 H10 108.3 ?
C11 C10 H10 108.3 ?
C10 C11 H11A 109.5 ?
C10 C11 H11B 109.5 ?
H11A C11 H11B 109.5 ?
C10 C11 H11C 109.5 ?
H11A C11 H11C 109.5 ?
H11B C11 H11C 109.5 ?
C10 C12 H12A 109.5 ?
C10 C12 H12B 109.5 ?
H12A C12 H12B 109.5 ?
C10 C12 H12C 109.5 ?
H12A C12 H12C 109.5 ?
H12B C12 H12C 109.5 ?
O4 C13 C14 108.6(2) ?
O4 C13 H13A 110.0 ?
C14 C13 H13A 110.0 ?
O4 C13 H13B 110.0 ?
C14 C13 H13B 110.0 ?
H13A C13 H13B 108.4 ?
C13 C14 C15 111.7(2) ?
C13 C14 C16 108.9(2) ?
C15 C14 C16 111.0(2) ?
C13 C14 H14 108.4 ?
C15 C14 H14 108.4 ?
C16 C14 H14 108.4 ?
C14 C15 H15A 109.5 ?
C14 C15 H15B 109.5 ?
H15A C15 H15B 109.5 ?
C14 C15 H15C 109.5 ?
H15A C15 H15C 109.5 ?
H15B C15 H15C 109.5 ?
C14 C16 H16A 109.5 ?
C14 C16 H16B 109.5 ?
H16A C16 H16B 109.5 ?
C14 C16 H16C 109.5 ?
H16A C16 H16C 109.5 ?
H16B C16 H16C 109.5 ?
N1 C17 C18 122.9(2) ?
N1 C17 H17 118.6 ?
C18 C17 H17 118.6 ?
C19 C18 C17 118.4(2) ?
C19 C18 H18 120.8 ?
C17 C18 H18 120.8 ?
C20 C19 C18 119.3(2) ?
C20 C19 H19 120.3 ?
C18 C19 H19 120.3 ?
C19 C20 C21 119.2(2) ?
C19 C20 H20 120.4 ?
C21 C20 H20 120.4 ?
N1 C21 C20 121.4(2) ?
N1 C21 C22 115.4(2) ?
C20 C21 C22 123.2(2) ?
N2 C22 C23 121.8(2) ?
N2 C22 C21 115.0(2) ?
C23 C22 C21 123.1(2) ?
C24 C23 C22 119.2(2) ?
C24 C23 H23 120.4 ?
C22 C23 H23 120.4 ?
C25 C24 C23 119.1(2) ?
C25 C24 H24 120.5 ?
C23 C24 H24 120.5 ?
C24 C25 C26 118.8(2) ?
C24 C25 H25 120.6 ?
C26 C25 H25 120.6 ?
N2 C26 C25 122.9(2) ?
N2 C26 H26 118.5 ?
C25 C26 H26 118.5 ?

loop_
_geom_bond_atom_site_label_1
_geom_bond_atom_site_label_2
_geom_bond_distance
_geom_bond_publ_flag
Ni S1 2.4888(7) y
Ni S2 2.4784(8) y
Ni S3 2.4715(8) y
Ni S4 2.5148(7) y
Ni N1 2.067(2) y
Ni N2 2.080(2) y
S1 P1 1.9781(9) .
S2 P1 1.9793(9) .
S3 P2 1.9729(10) .
S4 P2 1.9922(11) .
P1 O1 1.5878(19) ?
P1 O2 1.5929(18) ?
P2 O4 1.5892(19) ?
P2 O3 1.591(2) ?
O1 C1 1.452(3) ?
O2 C5 1.459(3) ?
O3 C9 1.450(3) ?
O4 C13 1.445(3) ?
N2 C26 1.338(3) ?
N2 C22 1.356(3) ?
N1 C17 1.337(3) ?
N1 C21 1.351(3) ?
C1 C2 1.519(4) ?
C1 H1A 0.990 ?
C1 H1B 0.990 ?
C2 C4 1.516(4) ?
C2 C3 1.523(4) ?
C2 H2 1.000 ?
C3 H3A 0.980 ?
C3 H3B 0.980 ?
C3 H3C 0.980 ?
C4 H4A 0.980 ?
C4 H4B 0.980 ?
C4 H4C 0.980 ?
C5 C6 1.504(4) ?
C5 H5A 0.990 ?
C5 H5B 0.990 ?
C6 C8 1.510(4) ?
C6 C7 1.528(4) ?
C6 H6 1.000 ?
C7 H7A 0.980 ?
C7 H7B 0.980 ?
C7 H7C 0.980 ?
C8 H8A 0.980 ?
C8 H8B 0.980 ?
C8 H8C 0.980 ?
C9 C10 1.501(4) ?
C9 H9A 0.990 ?
C9 H9B 0.990 ?
C10 C12 1.517(5) ?
C10 C11 1.525(4) ?
C10 H10 1.000 ?
C11 H11A 0.980 ?
C11 H11B 0.980 ?
C11 H11C 0.980 ?
C12 H12A 0.980 ?
C12 H12B 0.980 ?
C12 H12C 0.980 ?
C13 C14 1.517(3) ?
C13 H13A 0.990 ?
C13 H13B 0.990 ?
C14 C15 1.520(4) ?
C14 C16 1.528(4) ?
C14 H14 1.000 ?
C15 H15A 0.980 ?
C15 H15B 0.980 ?
C15 H15C 0.980 ?
C16 H16A 0.980 ?
C16 H16B 0.980 ?
C16 H16C 0.980 ?
C17 C18 1.385(3) ?
C17 H17 0.950 ?
C18 C19 1.384(4) ?
C18 H18 0.950 ?
C19 C20 1.382(4) ?
C19 H19 0.950 ?
C20 C21 1.390(3) ?
C20 H20 0.950 ?
C21 C22 1.483(3) ?
C22 C23 1.388(3) ?
C23 C24 1.385(4) ?
C23 H23 0.950 ?
C24 C25 1.381(4) ?
C24 H24 0.950 ?
C25 C26 1.385(4) ?
C25 H25 0.950 ?
C26 H26 0.950 ?

loop_
_geom_torsion_atom_site_label_1
_geom_torsion_atom_site_label_2
_geom_torsion_atom_site_label_3
_geom_torsion_atom_site_label_4
_geom_torsion
N1 Ni S1 P1 -35.3(3)
N2 Ni S1 P1 -99.46(6)
S3 Ni S1 P1 171.77(3)
S2 Ni S1 P1 -5.74(3)
S4 Ni S1 P1 90.70(3)
N1 Ni S2 P1 179.94(6)
N2 Ni S2 P1 101.19(6)
S1 Ni S2 P1 5.73(3)
S4 Ni S2 P1 -85.99(3)
N1 Ni S3 P2 89.95(6)
N2 Ni S3 P2 168.67(6)
S1 Ni S3 P2 -95.42(3)
S4 Ni S3 P2 -3.46(3)
N1 Ni S4 P2 -91.97(6)
N2 Ni S4 P2 -33.0(3)
S3 Ni S4 P2 3.44(3)
S2 Ni S4 P2 179.76(3)
S1 Ni S4 P2 97.60(3)
Ni S1 P1 O1 134.80(8)
Ni S1 P1 O2 -116.73(8)
Ni S1 P1 S2 7.62(4)
Ni S2 P1 O1 -135.57(8)
Ni S2 P1 O2 114.10(8)
Ni S2 P1 S1 -7.65(4)
Ni S3 P2 O4 131.37(8)
Ni S3 P2 O3 -123.24(9)
Ni S3 P2 S4 4.57(4)
Ni S4 P2 O4 -132.40(9)
Ni S4 P2 O3 121.68(9)
Ni S4 P2 S3 -4.51(4)
O2 P1 O1 C1 166.2(2)
S1 P1 O1 C1 -79.4(2)
S2 P1 O1 C1 47.1(2)
O1 P1 O2 C5 -61.8(2)
S1 P1 O2 C5 179.82(16)
S2 P1 O2 C5 56.77(19)
O4 P2 O3 C9 174.1(2)
S3 P2 O3 C9 56.0(2)
S4 P2 O3 C9 -69.0(2)
O3 P2 O4 C13 -179.5(2)
S3 P2 O4 C13 -63.4(2)
S4 P2 O4 C13 61.8(2)
N1 Ni N2 C26 -179.0(2)
S3 Ni N2 C26 84.5(2)
S2 Ni N2 C26 -92.2(2)
S1 Ni N2 C26 -9.8(2)
S4 Ni N2 C26 120.4(3)
N1 Ni N2 C22 5.71(16)
S3 Ni N2 C22 -90.74(16)
S2 Ni N2 C22 92.56(16)
S1 Ni N2 C22 174.89(16)
S4 Ni N2 C22 -54.9(3)
N2 Ni N1 C17 171.6(2)
S3 Ni N1 C17 -101.28(19)
S2 Ni N1 C17 76.60(19)
S1 Ni N1 C17 105.8(3)
S4 Ni N1 C17 -20.0(2)
N2 Ni N1 C21 -3.37(16)
S3 Ni N1 C21 83.72(16)
S2 Ni N1 C21 -98.40(16)
S1 Ni N1 C21 -69.2(4)
S4 Ni N1 C21 165.01(16)
P1 O1 C1 C2 -151.43(18)
O1 C1 C2 C4 -55.8(3)
O1 C1 C2 C3 -179.4(2)
P1 O2 C5 C6 -174.18(18)
O2 C5 C6 C8 -61.4(3)
O2 C5 C6 C7 175.8(2)
P2 O3 C9 C10 -145.9(2)
O3 C9 C10 C12 -51.9(3)
O3 C9 C10 C11 -174.8(2)
P2 O4 C13 C14 -176.71(19)
O4 C13 C14 C15 60.3(3)
O4 C13 C14 C16 -176.7(2)
C21 N1 C17 C18 -1.0(4)
Ni N1 C17 C18 -175.84(18)
N1 C17 C18 C19 -1.4(4)
C17 C18 C19 C20 1.5(4)
C18 C19 C20 C21 0.5(4)
C17 N1 C21 C20 3.2(3)
Ni N1 C21 C20 178.54(18)
C17 N1 C21 C22 -174.7(2)
Ni N1 C21 C22 0.7(3)
C19 C20 C21 N1 -3.0(4)
C19 C20 C21 C22 174.7(2)
C26 N2 C22 C23 -0.4(4)
Ni N2 C22 C23 175.33(18)
C26 N2 C22 C21 177.3(2)
Ni N2 C22 C21 -7.0(3)
N1 C21 C22 N2 4.2(3)
C20 C21 C22 N2 -173.6(2)
N1 C21 C22 C23 -178.2(2)
C20 C21 C22 C23 4.1(4)
N2 C22 C23 C24 0.4(4)
C21 C22 C23 C24 -177.1(2)
C22 C23 C24 C25 -0.1(4)
C23 C24 C25 C26 -0.2(4)
C22 N2 C26 C25 0.1(4)
Ni N2 C26 C25 -175.1(2)
C24 C25 C26 N2 0.2(4)
